data_9016927
loop_
_publ_author_name
'Abdu, Y. A.'
'Hawthorne, F. C.'

_publ_section_title
;
 Local structure in C2/c clinopyroxenes on the hedenbergite (CaFeSi2O6)-
 ferrosilite (Fe2Si2O6) join: A new interpretation for the Mossbauer spectra
 of Ca-rich C2/c clinopyroxenes and implications for pyroxene exsolution
 Note split-M2-O2-O3 model
 Sample: Hd60Fs40
;
_journal_name_full 'American Mineralogist'
_journal_page_first 1227
_journal_page_last 1234
_journal_volume 98
_journal_year 2013
_chemical_compound_source Synthetic
_chemical_formula_sum 'Ca0.6 Fe1.4 O6 Si2'
_chemical_name_mineral Hedenbergite
_space_group_IT_number 15
_space_group_name_Hall '-C 2yc'
_space_group_name_H-M_alt 'C 1 2/c 1'
_symmetry_space_group_name_H-M 'C 1 2/c 1'
_cell_angle_alpha 90
_cell_angle_beta 105.92
_cell_angle_gamma 90
_cell_length_a 9.806
_cell_length_b 9.068
_cell_length_c 5.238
_cell_formula_units_Z 4
_cell_volume 447.903
_database_code_amcsd 0019862
_exptl_crystal_density_diffrn 3.773
_cod_data_source_file inputs/fixed/downloads/05/05555.cif
_cod_data_source_block 05555
_cod_original_formula_sum 'Fe1.4 Ca.6 Si2 O6'
_cod_database_code 9016927

loop_
_space_group_symop_operation_xyz
x,y,z
1/2+x,1/2+y,z
x,-y,1/2+z
1/2+x,1/2-y,1/2+z
-x,y,1/2-z
1/2-x,1/2+y,1/2-z
-x,-y,-z
1/2-x,1/2-y,-z

loop_
_atom_site_label
_atom_site_fract_x
_atom_site_fract_y
_atom_site_fract_z
_atom_site_occupancy
_atom_site_U_iso_or_equiv
FeM1 0.00000 0.90567 0.25000 1.00000 0.01000
FeM2 0.00000 0.30000 0.25000 0.40000 0.01180
CaM2* 0.00000 0.26320 0.25000 0.60000 0.01180
SiT 0.29196 0.09056 0.23993 1.00000 0.00940
O1 0.12150 0.08980 0.15340 1.00000 0.01070
O2* 0.36100 0.25200 0.32300 0.60000 0.00920
O2** 0.38000 0.22900 0.36700 0.40000 0.00920
O3* 0.34920 0.03938 -0.01420 0.60000 0.00850
O3** 0.35220 0.01490 0.00150 0.40000 0.00850

loop_
_cod_related_entry_id
_cod_related_entry_database
_cod_related_entry_code
1 AMCSD 0019862
